data_7713899
loop_
_publ_author_name
'Sookai, Sheldon'
'Munro, Orde Q.'

_publ_section_title
;
 Spectroscopic and computational study of the interaction of Pt(II)
 pyrrole-imine chelates with human serum albumin
;
_journal_name_full 'Dalton Transactions'
_journal_paper_doi 10.1039/D3DT02039H
_journal_year 2023
_chemical_formula_moiety 'C13 H14 N4 O Pt'
_chemical_formula_sum 'C13 H14 N4 O Pt'
_chemical_formula_weight 437.37
_space_group_crystal_system triclinic
_space_group_IT_number 2
_space_group_name_Hall '-P 1'
_space_group_name_H-M_alt 'P -1'
_atom_sites_solution_hydrogens geom
_atom_sites_solution_primary iterative
_audit_creation_date 2023-05-15
_audit_creation_method
;
Olex2 1.5
(compiled 2023.03.06 svn.rbb2c1857 for OlexSys, GUI svn.r6748)
;
_audit_update_record
;
2023-08-30 deposited with the CCDC.	2023-09-04 downloaded from the CCDC.
;
_cell_angle_alpha 108.653(7)
_cell_angle_beta 90.856(8)
_cell_angle_gamma 96.322(9)
_cell_formula_units_Z 6
_cell_length_a 9.0752(19)
_cell_length_b 12.639(3)
_cell_length_c 18.870(3)
_cell_measurement_reflns_used 9769
_cell_measurement_temperature 173.0
_cell_measurement_theta_max 32.82
_cell_measurement_theta_min 2.59
_cell_volume 2035.4(7)
_computing_cell_refinement 'SAINT V8.40B (Bruker AXS)'
_computing_data_collection 'APEX 3 (Bruker AXS)'
_computing_data_reduction 'SAINT V8.40B (Bruker AXS)'
_computing_molecular_graphics 'Olex2 1.5 (Dolomanov et al., 2009)'
_computing_publication_material 'Olex2 1.5 (Dolomanov et al., 2009)'
_computing_structure_refinement 'olex2.refine 1.5 (Bourhis et al., 2015)'
_computing_structure_solution 'olex2.solve 1.5 (Bourhis et al., 2015)'
_diffrn_ambient_temperature 173.0
_diffrn_measured_fraction_theta_full 0.999
_diffrn_measured_fraction_theta_max 0.991
_diffrn_measurement_device_type 'Bruker Venture Photon 2'
_diffrn_measurement_method '\f and \w scans'
_diffrn_radiation_type MoK\a
_diffrn_radiation_wavelength 0.71073
_diffrn_reflns_av_R_equivalents 0.0636
_diffrn_reflns_av_unetI/netI 0.0358
_diffrn_reflns_Laue_measured_fraction_full 0.999
_diffrn_reflns_Laue_measured_fraction_max 0.991
_diffrn_reflns_limit_h_max 13
_diffrn_reflns_limit_h_min -13
_diffrn_reflns_limit_k_max 19
_diffrn_reflns_limit_k_min -19
_diffrn_reflns_limit_l_max 29
_diffrn_reflns_limit_l_min -29
_diffrn_reflns_number 139345
_diffrn_reflns_point_group_measured_fraction_full 0.999
_diffrn_reflns_point_group_measured_fraction_max 0.991
_diffrn_reflns_theta_full 33.000
_diffrn_reflns_theta_max 33.284
_diffrn_reflns_theta_min 2.346
_diffrn_source_current 30.0
_diffrn_source_power 1.5
_diffrn_source_voltage 50.0
_diffrn_standards_number 0
_exptl_absorpt_coefficient_mu 10.338
_exptl_absorpt_correction_T_max 0.5685
_exptl_absorpt_correction_T_min 0.2516
_exptl_absorpt_correction_type numerical
_exptl_absorpt_process_details
;
SADABS-2016/2 (Bruker,2016/2) was used for absorption correction.
wR2(int) was 0.0884 before and 0.0673 after correction.
The Ratio of minimum to maximum transmission is 0.4426.
The \l/2 correction factor is Not present.
;
_exptl_crystal_colour orange
_exptl_crystal_colour_primary orange
_exptl_crystal_density_diffrn 2.141
_exptl_crystal_description needle
_exptl_crystal_F_000 1236
_exptl_crystal_recrystallization_method 'water-ethanol mixture'
_exptl_crystal_size_max 0.18
_exptl_crystal_size_mid 0.05
_exptl_crystal_size_min 0.05
_refine_diff_density_max 1.902
_refine_diff_density_min -1.462
_refine_diff_density_rms 0.175
_refine_ls_extinction_method none
_refine_ls_goodness_of_fit_ref 1.050
_refine_ls_hydrogen_treatment constr
_refine_ls_matrix_type full
_refine_ls_number_parameters 514
_refine_ls_number_reflns 15567
_refine_ls_number_restraints 0
_refine_ls_restrained_S_all 1.050
_refine_ls_R_factor_all 0.0444
_refine_ls_R_factor_gt 0.0308
_refine_ls_shift/su_max 0.001
_refine_ls_shift/su_mean 0.000
_refine_ls_structure_factor_coef Fsqd
_refine_ls_weighting_details 'w=1/[\s^2^(Fo^2^)+(0.0245P)^2^+4.8496P] where P=(Fo^2^+2Fc^2^)/3'
_refine_ls_weighting_scheme calc
_refine_ls_wR_factor_gt 0.0643
_refine_ls_wR_factor_ref 0.0689
_reflns_Friedel_coverage 0.000
_reflns_number_gt 12755
_reflns_number_total 15567
_reflns_threshold_expression 'I > 2\s(I)'
_cod_data_source_file d3dt02039h2.cif
_cod_data_source_block mo_21ov_ss_ptprohpyrr_2_0m
_cod_original_cell_volume 2035.3(7)
_cod_database_code 7713899
_shelx_shelxl_version_number 2018/3
_shelx_space_group_comment
;
The symmetry employed for this shelxl refinement is uniquely defined
by the following loop, which should always be used as a source of
symmetry information in preference to the above space-group names.
They are only intended as comments.
;
_shelx_estimated_absorpt_t_max 0.626
_shelx_estimated_absorpt_t_min 0.258
_olex2_refinement_description
;
1. Fixed Uiso
 At 1.2 times of:
  All C(H) groups, All C(H,H) groups
 At 1.5 times of:
  All O(H) groups
2.a Ternary CH refined with riding coordinates:
 C7B(H7B)
2.b Secondary CH2 refined with riding coordinates:
 C8B(H8Ba,H8Bb), C6B(H6Ba,H6Bb)
2.c Aromatic/amide H refined with riding coordinates:
 C2B(H2B), C9B(H9B), C5B(H5B), C3B(H3B), C12B(H12B), C11B(H11B), C1B(H1Ba),
 C13B(H13B)
2.d Idealised tetrahedral OH refined as rotating group:
 O1B(H1B)
;
_smtbx_masks_special_details
;
A solvent mask was calculated and 96 electrons were 
found in a volume of 175\%A^3^ in 1 void per unit cell. 
This is consistent with the presence of 
4.5[H2O] per Asymmetric Unit 
which account for 90 electrons 
per unit cell.
;
_smtbx_masks_void_probe_radius 1.2
_smtbx_masks_void_truncation_radius 1.2
_olex2_exptl_crystal_mounting_method 'mounted in Paratone oil with a Hampton nylon loop'
_olex2_submission_special_instructions 'No special instructions were received'

loop_
_space_group_symop_operation_xyz
'x, y, z'
'-x, -y, -z'

loop_
_atom_site_label
_atom_site_type_symbol
_atom_site_fract_x
_atom_site_fract_y
_atom_site_fract_z
_atom_site_U_iso_or_equiv
_atom_site_adp_type
_atom_site_occupancy
_atom_site_site_symmetry_order
_atom_site_calc_flag
_atom_site_refinement_flags_posn
_atom_site_refinement_flags_adp
_atom_site_refinement_flags_occupancy
_atom_site_disorder_assembly
_atom_site_disorder_group
Pt1C Pt 0.51829(2) 0.58124(2) 0.43905(2) 0.02015(3) Uani 1 1 d . . . . .
Pt1B Pt 0.58439(2) 0.98445(2) 0.32048(2) 0.02087(3) Uani 1 1 d . . . . .
Pt1A Pt 0.50845(2) 0.48750(2) 0.09559(2) 0.02326(3) Uani 1 1 d . . . . .
O1B O 0.7673(4) 0.7786(3) 0.35911(17) 0.0353(7) Uani 1 1 d . . . . .
H1B H 0.759860 0.716254 0.366553 0.053 Uiso 1 1 calc R . . . .
O1C O 0.7146(4) 0.5468(3) 0.28286(17) 0.0344(7) Uani 1 1 d . . . . .
H1C H 0.738865 0.543416 0.239484 0.052 Uiso 1 1 calc R . . . .
N3A N 0.7148(4) 0.5240(3) 0.06607(18) 0.0277(7) Uani 1 1 d . . . . .
O1A O 0.7746(4) 0.6985(3) 0.20647(16) 0.0356(7) Uani 1 1 d . . . . .
H1A H 0.725528 0.731277 0.242674 0.053 Uiso 1 1 calc R . . . .
N1C N 0.3218(3) 0.6440(3) 0.44966(18) 0.0236(6) Uani 1 1 d . . . . .
N2C N 0.4224(4) 0.4968(3) 0.33699(18) 0.0260(7) Uani 1 1 d . . . . .
N4C N 0.6317(3) 0.6670(3) 0.53669(18) 0.0225(6) Uani 1 1 d . . . . .
N3C N 0.7070(4) 0.5094(3) 0.42132(18) 0.0230(6) Uani 1 1 d . . . . .
N4A N 0.5671(4) 0.3311(3) 0.05431(18) 0.0298(7) Uani 1 1 d . . . . .
N4B N 0.6829(4) 1.0720(3) 0.25832(19) 0.0254(6) Uani 1 1 d . . . . .
N3B N 0.7933(3) 1.0102(3) 0.36386(17) 0.0223(6) Uani 1 1 d . . . . .
N2B N 0.5011(4) 0.8965(3) 0.38526(19) 0.0259(6) Uani 1 1 d . . . . .
N1A N 0.2985(4) 0.4625(3) 0.12423(18) 0.0294(7) Uani 1 1 d . . . . .
N2A N 0.4665(4) 0.6472(3) 0.13732(18) 0.0258(7) Uani 1 1 d . . . . .
N1B N 0.3718(4) 0.9482(3) 0.27938(19) 0.0257(6) Uani 1 1 d . . . . .
C5A C 0.3346(5) 0.6610(4) 0.1603(2) 0.0341(9) Uani 1 1 d . . . . .
H5A H 0.304249 0.733896 0.180268 0.041 Uiso 1 1 calc R . . . .
C9C C 0.8045(4) 0.5444(3) 0.4771(2) 0.0265(8) Uani 1 1 d . . . . .
H9C H 0.896008 0.513776 0.474936 0.032 Uiso 1 1 calc R . . . .
C3A C 0.0885(5) 0.5381(5) 0.1709(3) 0.0425(12) Uani 1 1 d . . . . .
H3A H 0.020700 0.590545 0.191653 0.051 Uiso 1 1 calc R . . . .
C4C C 0.2293(4) 0.6001(3) 0.3852(2) 0.0270(8) Uani 1 1 d . . . . .
C2B C 0.1410(5) 0.9094(4) 0.2247(3) 0.0368(10) Uani 1 1 d . . . . .
H2B H 0.059348 0.906212 0.191653 0.044 Uiso 1 1 calc R . . . .
C5C C 0.2895(5) 0.5199(4) 0.3251(2) 0.0294(8) Uani 1 1 d . . . . .
H5C H 0.235457 0.484671 0.278432 0.035 Uiso 1 1 calc R . . . .
C9A C 0.7807(5) 0.4373(4) 0.0326(2) 0.0326(9) Uani 1 1 d . . . . .
H9A H 0.876755 0.445485 0.014273 0.039 Uiso 1 1 calc R . . . .
C10C C 0.7688(4) 0.6306(3) 0.5420(2) 0.0258(7) Uani 1 1 d . . . . .
C9B C 0.8896(4) 1.0648(3) 0.3334(2) 0.0266(8) Uani 1 1 d . . . . .
H9B H 0.991834 1.079662 0.349252 0.032 Uiso 1 1 calc R . . . .
C8B C 0.8387(5) 0.9726(3) 0.4259(2) 0.0281(8) Uani 1 1 d . . . . .
H8BA H 0.828247 1.032554 0.473828 0.034 Uiso 1 1 calc R . . . .
H8BB H 0.944894 0.961265 0.422337 0.034 Uiso 1 1 calc R . . . .
C4B C 0.2836(4) 0.8877(4) 0.3160(2) 0.0298(8) Uani 1 1 d . . . . .
C7B C 0.7490(4) 0.8644(3) 0.4268(2) 0.0248(7) Uani 1 1 d . . . . .
H7B H 0.794993 0.842764 0.467837 0.030 Uiso 1 1 calc R . . . .
C5B C 0.3598(5) 0.8605(4) 0.3731(2) 0.0284(8) Uani 1 1 d . . . . .
H5B H 0.310073 0.818185 0.401028 0.034 Uiso 1 1 calc R . . . .
C3C C 0.0959(4) 0.6460(4) 0.3967(3) 0.0316(9) Uani 1 1 d . . . . .
H3C H 0.013522 0.630520 0.361748 0.038 Uiso 1 1 calc R . . . .
C2C C 0.1082(4) 0.7200(4) 0.4707(3) 0.0319(9) Uani 1 1 d . . . . .
H2C H 0.034403 0.764149 0.495392 0.038 Uiso 1 1 calc R . . . .
C2A C 0.0618(5) 0.4220(5) 0.1506(3) 0.0455(13) Uani 1 1 d . . . . .
H2A H -0.028965 0.379797 0.154948 0.055 Uiso 1 1 calc R . . . .
C3B C 0.1397(5) 0.8637(4) 0.2831(3) 0.0342(9) Uani 1 1 d . . . . .
H3B H 0.056887 0.823929 0.297591 0.041 Uiso 1 1 calc R . . . .
C10A C 0.7041(5) 0.3290(4) 0.0243(2) 0.0333(9) Uani 1 1 d . . . . .
C4A C 0.2368(5) 0.5625(4) 0.1544(2) 0.0315(9) Uani 1 1 d . . . . .
C8A C 0.7820(5) 0.6381(4) 0.0737(2) 0.0317(9) Uani 1 1 d . . . . .
H8AA H 0.755014 0.656032 0.028210 0.038 Uiso 1 1 calc R . . . .
H8AB H 0.891382 0.640891 0.077320 0.038 Uiso 1 1 calc R . . . .
C1C C 0.2476(4) 0.7172(3) 0.5013(2) 0.0268(8) Uani 1 1 d . . . . .
H1CA H 0.284992 0.759911 0.550691 0.032 Uiso 1 1 calc R . . . .
C8C C 0.7340(5) 0.4219(3) 0.3525(2) 0.0293(8) Uani 1 1 d . . . . .
H8CA H 0.694122 0.347648 0.355835 0.035 Uiso 1 1 calc R . . . .
H8CB H 0.842362 0.422542 0.346910 0.035 Uiso 1 1 calc R . . . .
C12B C 0.7779(6) 1.1640(4) 0.1819(3) 0.0387(10) Uani 1 1 d . . . . .
H12B H 0.784308 1.198088 0.143690 0.046 Uiso 1 1 calc R . . . .
C10B C 0.8336(5) 1.1007(3) 0.2754(2) 0.0275(8) Uani 1 1 d . . . . .
C11B C 0.8940(5) 1.1583(4) 0.2285(2) 0.0350(9) Uani 1 1 d . . . . .
H11B H 0.994937 1.187755 0.228550 0.042 Uiso 1 1 calc R . . . .
C1A C 0.1906(5) 0.3782(4) 0.1229(2) 0.0369(10) Uani 1 1 d . . . . .
H1AA H 0.201826 0.300402 0.105524 0.044 Uiso 1 1 calc R . . . .
C11A C 0.7352(6) 0.2183(5) -0.0078(3) 0.0440(12) Uani 1 1 d . . . . .
H11A H 0.822121 0.193571 -0.032027 0.053 Uiso 1 1 calc R . . . .
C11C C 0.8426(5) 0.6948(4) 0.6101(3) 0.0335(9) Uani 1 1 d . . . . .
H11C H 0.938199 0.687575 0.627848 0.040 Uiso 1 1 calc R . . . .
C7C C 0.6622(5) 0.4380(3) 0.2837(2) 0.0271(8) Uani 1 1 d . . . . .
H7C H 0.699153 0.383027 0.238655 0.032 Uiso 1 1 calc R . . . .
C6B C 0.5868(5) 0.8750(4) 0.4442(2) 0.0293(8) Uani 1 1 d . . . . .
H6BA H 0.541202 0.804612 0.451485 0.035 Uiso 1 1 calc R . . . .
H6BB H 0.582002 0.937085 0.491708 0.035 Uiso 1 1 calc R . . . .
C6C C 0.4936(5) 0.4153(4) 0.2783(2) 0.0297(8) Uani 1 1 d . . . . .
H6CA H 0.456970 0.416154 0.228832 0.036 Uiso 1 1 calc R . . . .
H6CB H 0.463950 0.339048 0.281161 0.036 Uiso 1 1 calc R . . . .
C12C C 0.7473(5) 0.7716(4) 0.6467(3) 0.0344(9) Uani 1 1 d . . . . .
H12C H 0.765503 0.826545 0.694846 0.041 Uiso 1 1 calc R . . . .
C12A C 0.6108(6) 0.1528(4) 0.0036(3) 0.0430(12) Uani 1 1 d . . . . .
H12A H 0.596505 0.072876 -0.012286 0.052 Uiso 1 1 calc R . . . .
C1B C 0.2863(5) 0.9611(4) 0.2240(3) 0.0319(9) Uani 1 1 d . . . . .
H1BA H 0.319181 0.999061 0.190013 0.038 Uiso 1 1 calc R . . . .
C13C C 0.6206(4) 0.7530(4) 0.5998(2) 0.0283(8) Uani 1 1 d . . . . .
H13C H 0.538384 0.794956 0.610759 0.034 Uiso 1 1 calc R . . . .
C13B C 0.6489(5) 1.1101(4) 0.2016(2) 0.0315(9) Uani 1 1 d . . . . .
H13B H 0.552585 1.101704 0.178556 0.038 Uiso 1 1 calc R . . . .
C6A C 0.5706(5) 0.7438(4) 0.1386(3) 0.0338(9) Uani 1 1 d . . . . .
H6AA H 0.552424 0.808323 0.182507 0.041 Uiso 1 1 calc R . . . .
H6AB H 0.550086 0.763829 0.093150 0.041 Uiso 1 1 calc R . . . .
C13A C 0.5094(6) 0.2238(4) 0.0423(3) 0.0384(10) Uani 1 1 d . . . . .
H13A H 0.415625 0.200055 0.057539 0.046 Uiso 1 1 calc R . . . .
C7A C 0.7333(5) 0.7271(4) 0.1422(2) 0.0313(9) Uani 1 1 d . . . . .
H7A H 0.792746 0.800326 0.145907 0.038 Uiso 1 1 calc R . . . .

loop_
_atom_site_aniso_label
_atom_site_aniso_U_11
_atom_site_aniso_U_22
_atom_site_aniso_U_33
_atom_site_aniso_U_23
_atom_site_aniso_U_13
_atom_site_aniso_U_12
Pt1C 0.01788(6) 0.02134(6) 0.02299(6) 0.00953(5) 0.00044(5) 0.00283(5)
Pt1B 0.01890(6) 0.01915(6) 0.02367(6) 0.00614(5) -0.00245(5) 0.00138(5)
Pt1A 0.02204(7) 0.02819(7) 0.01825(6) 0.00579(5) -0.00108(5) 0.00302(5)
O1B 0.0472(19) 0.0246(15) 0.0331(16) 0.0065(12) 0.0054(14) 0.0084(13)
O1C 0.0437(18) 0.0303(16) 0.0336(15) 0.0156(13) 0.0136(13) 0.0051(14)
N3A 0.0232(15) 0.0374(19) 0.0185(14) 0.0040(13) 0.0004(12) 0.0027(14)
O1A 0.0370(17) 0.0433(19) 0.0250(14) 0.0109(13) -0.0027(12) 0.0005(14)
N1C 0.0175(14) 0.0250(16) 0.0292(16) 0.0101(13) 0.0012(12) 0.0027(12)
N2C 0.0273(16) 0.0266(16) 0.0239(15) 0.0087(13) -0.0016(12) 0.0017(13)
N4C 0.0208(14) 0.0202(14) 0.0269(15) 0.0086(12) 0.0005(12) 0.0016(11)
N3C 0.0220(14) 0.0227(15) 0.0259(15) 0.0095(12) 0.0019(12) 0.0047(12)
N4A 0.0327(18) 0.0338(19) 0.0220(15) 0.0069(14) -0.0017(13) 0.0067(15)
N4B 0.0255(16) 0.0226(15) 0.0285(16) 0.0094(13) -0.0027(13) 0.0014(12)
N3B 0.0216(14) 0.0214(15) 0.0232(14) 0.0064(12) -0.0013(11) 0.0022(12)
N2B 0.0232(15) 0.0248(16) 0.0292(16) 0.0078(13) 0.0022(12) 0.0026(13)
N1A 0.0239(16) 0.040(2) 0.0216(15) 0.0066(14) -0.0029(12) 0.0011(14)
N2A 0.0256(16) 0.0287(17) 0.0233(15) 0.0075(13) -0.0007(12) 0.0068(13)
N1B 0.0218(15) 0.0237(16) 0.0306(16) 0.0068(13) -0.0005(12) 0.0045(12)
C5A 0.034(2) 0.045(3) 0.0231(18) 0.0079(18) 0.0007(16) 0.016(2)
C9C 0.0185(16) 0.0254(18) 0.039(2) 0.0140(16) -0.0001(15) 0.0048(14)
C3A 0.024(2) 0.068(4) 0.036(2) 0.016(2) -0.0029(17) 0.013(2)
C4C 0.0190(16) 0.0272(19) 0.035(2) 0.0115(16) -0.0007(15) 0.0016(14)
C2B 0.0236(19) 0.037(2) 0.043(2) 0.003(2) -0.0091(17) 0.0082(17)
C5C 0.0281(19) 0.032(2) 0.0283(19) 0.0121(16) -0.0052(15) 0.0007(16)
C9A 0.0236(19) 0.047(3) 0.0255(19) 0.0084(18) -0.0003(15) 0.0058(18)
C10C 0.0203(17) 0.0256(19) 0.0322(19) 0.0114(16) -0.0027(14) 0.0001(14)
C9B 0.0210(17) 0.0246(18) 0.0316(19) 0.0064(15) -0.0026(14) 0.0007(14)
C8B 0.0269(19) 0.0270(19) 0.0291(19) 0.0081(16) -0.0078(15) 0.0016(15)
C4B 0.0216(18) 0.029(2) 0.035(2) 0.0054(17) 0.0013(15) 0.0008(15)
C7B 0.0302(19) 0.0230(18) 0.0219(16) 0.0077(14) -0.0011(14) 0.0056(15)
C5B 0.0277(19) 0.0267(19) 0.0274(19) 0.0045(15) 0.0041(15) 0.0016(15)
C3C 0.0159(16) 0.034(2) 0.046(2) 0.0153(19) -0.0027(16) 0.0003(15)
C2C 0.0193(17) 0.033(2) 0.047(2) 0.0175(19) 0.0089(16) 0.0060(16)
C2A 0.0199(19) 0.073(4) 0.038(2) 0.014(2) -0.0059(17) -0.009(2)
C3B 0.0205(18) 0.034(2) 0.041(2) 0.0021(18) 0.0013(16) 0.0032(16)
C10A 0.031(2) 0.038(2) 0.029(2) 0.0068(18) -0.0017(16) 0.0102(18)
C4A 0.0248(19) 0.042(2) 0.0276(19) 0.0106(18) -0.0042(15) 0.0078(17)
C8A 0.029(2) 0.041(2) 0.0256(19) 0.0135(17) 0.0021(15) -0.0032(18)
C1C 0.0211(17) 0.0265(19) 0.035(2) 0.0125(16) 0.0069(15) 0.0059(14)
C8C 0.030(2) 0.0236(19) 0.035(2) 0.0081(16) 0.0050(16) 0.0104(16)
C12B 0.050(3) 0.035(2) 0.034(2) 0.0192(19) -0.002(2) -0.003(2)
C10B 0.0258(18) 0.0262(19) 0.0289(19) 0.0080(15) -0.0016(15) -0.0002(15)
C11B 0.032(2) 0.040(2) 0.033(2) 0.0147(19) -0.0010(17) -0.0038(19)
C1A 0.030(2) 0.046(3) 0.031(2) 0.0104(19) -0.0031(17) -0.0076(19)
C11A 0.047(3) 0.046(3) 0.039(2) 0.009(2) 0.000(2) 0.023(2)
C11C 0.0247(19) 0.033(2) 0.037(2) 0.0059(18) -0.0064(16) -0.0023(17)
C7C 0.032(2) 0.0221(18) 0.0272(18) 0.0066(15) 0.0088(15) 0.0065(15)
C6B 0.032(2) 0.029(2) 0.0281(19) 0.0109(16) 0.0008(16) 0.0055(16)
C6C 0.038(2) 0.027(2) 0.0236(18) 0.0066(15) 0.0024(16) 0.0054(17)
C12C 0.030(2) 0.031(2) 0.034(2) 0.0014(17) -0.0028(17) -0.0048(17)
C12A 0.056(3) 0.032(2) 0.041(3) 0.009(2) -0.005(2) 0.014(2)
C1B 0.0255(19) 0.032(2) 0.036(2) 0.0082(18) -0.0065(16) 0.0062(16)
C13C 0.0222(18) 0.0268(19) 0.034(2) 0.0077(16) -0.0006(15) 0.0013(15)
C13B 0.035(2) 0.028(2) 0.035(2) 0.0159(17) -0.0065(17) 0.0004(17)
C6A 0.037(2) 0.033(2) 0.034(2) 0.0138(18) -0.0003(18) 0.0053(18)
C13A 0.045(3) 0.032(2) 0.037(2) 0.0100(19) -0.005(2) 0.003(2)
C7A 0.039(2) 0.028(2) 0.0273(19) 0.0114(16) -0.0018(16) -0.0007(17)

loop_
_atom_type_symbol
_atom_type_description
_atom_type_scat_dispersion_real
_atom_type_scat_dispersion_imag
_atom_type_scat_source
C C 0.0033 0.0016 'International Tables Vol C Tables 4.2.6.8 and 6.1.1.4'
H H 0.0000 0.0000 'International Tables Vol C Tables 4.2.6.8 and 6.1.1.4'
N N 0.0061 0.0033 'International Tables Vol C Tables 4.2.6.8 and 6.1.1.4'
O O 0.0106 0.0060 'International Tables Vol C Tables 4.2.6.8 and 6.1.1.4'
Pt Pt -1.7033 8.3905 'International Tables Vol C Tables 4.2.6.8 and 6.1.1.4'

loop_
_geom_angle_atom_site_label_1
_geom_angle_atom_site_label_2
_geom_angle_atom_site_label_3
_geom_angle
_geom_angle_site_symmetry_1
_geom_angle_site_symmetry_3
_geom_angle_publ_flag
N2C Pt1C N1C 80.13(14) . . ?
N2C Pt1C N4C 174.81(13) . . ?
N4C Pt1C N1C 103.88(13) . . ?
N3C Pt1C N1C 175.57(13) . . ?
N3C Pt1C N2C 95.58(14) . . ?
N3C Pt1C N4C 80.47(13) . . ?
N4B Pt1B N1B 103.74(14) . . ?
N3B Pt1B N4B 80.19(13) . . ?
N3B Pt1B N1B 175.65(13) . . ?
N2B Pt1B N4B 175.79(13) . . ?
N2B Pt1B N3B 95.66(13) . . ?
N2B Pt1B N1B 80.38(14) . . ?
N3A Pt1A N4A 80.19(15) . . ?
N1A Pt1A N3A 175.50(15) . . ?
N1A Pt1A N4A 103.89(16) . . ?
N2A Pt1A N3A 95.70(15) . . ?
N2A Pt1A N4A 175.66(14) . . ?
N2A Pt1A N1A 80.27(15) . . ?
C7B O1B H1B 109.5 . . ?
C7C O1C H1C 109.5 . . ?
C9A N3A Pt1A 114.7(3) . . ?
C9A N3A C8A 121.3(4) . . ?
C8A N3A Pt1A 123.8(3) . . ?
C7A O1A H1A 109.5 . . ?
C4C N1C Pt1C 113.0(3) . . ?
C1C N1C Pt1C 139.8(3) . . ?
C1C N1C C4C 107.2(3) . . ?
C5C N2C Pt1C 115.4(3) . . ?
C5C N2C C6C 120.8(3) . . ?
C6C N2C Pt1C 123.8(3) . . ?
C10C N4C Pt1C 112.5(3) . . ?
C13C N4C Pt1C 140.5(3) . . ?
C13C N4C C10C 106.9(3) . . ?
C9C N3C Pt1C 115.0(3) . . ?
C9C N3C C8C 121.2(3) . . ?
C8C N3C Pt1C 123.9(3) . . ?
C10A N4A Pt1A 113.0(3) . . ?
C13A N4A Pt1A 139.4(3) . . ?
C13A N4A C10A 107.4(4) . . ?
C10B N4B Pt1B 113.0(3) . . ?
C13B N4B Pt1B 139.7(3) . . ?
C13B N4B C10B 107.3(3) . . ?
C9B N3B Pt1B 115.4(3) . . ?
C9B N3B C8B 120.9(3) . . ?
C8B N3B Pt1B 123.8(3) . . ?
C5B N2B Pt1B 115.3(3) . . ?
C5B N2B C6B 120.4(4) . . ?
C6B N2B Pt1B 124.3(3) . . ?
C4A N1A Pt1A 112.7(3) . . ?
C1A N1A Pt1A 141.0(3) . . ?
C1A N1A C4A 106.2(4) . . ?
C5A N2A Pt1A 115.6(3) . . ?
C5A N2A C6A 120.1(4) . . ?
C6A N2A Pt1A 124.1(3) . . ?
C4B N1B Pt1B 112.7(3) . . ?
C1B N1B Pt1B 139.5(3) . . ?
C1B N1B C4B 107.7(3) . . ?
N2A C5A H5A 121.5 . . ?
N2A C5A C4A 117.0(4) . . ?
C4A C5A H5A 121.5 . . ?
N3C C9C H9C 121.4 . . ?
N3C C9C C10C 117.2(3) . . ?
C10C C9C H9C 121.4 . . ?
C2A C3A H3A 127.0 . . ?
C2A C3A C4A 105.9(4) . . ?
C4A C3A H3A 127.0 . . ?
N1C C4C C5C 114.7(3) . . ?
N1C C4C C3C 109.9(4) . . ?
C3C C4C C5C 135.5(4) . . ?
C3B C2B H2B 126.5 . . ?
C3B C2B C1B 107.0(4) . . ?
C1B C2B H2B 126.5 . . ?
N2C C5C C4C 116.9(4) . . ?
N2C C5C H5C 121.6 . . ?
C4C C5C H5C 121.6 . . ?
N3A C9A H9A 121.2 . . ?
N3A C9A C10A 117.6(4) . . ?
C10A C9A H9A 121.2 . . ?
N4C C10C C9C 114.8(3) . . ?
N4C C10C C11C 109.6(4) . . ?
C11C C10C C9C 135.5(4) . . ?
N3B C9B H9B 121.7 . . ?
N3B C9B C10B 116.5(4) . . ?
C10B C9B H9B 121.7 . . ?
N3B C8B H8BA 108.9 . . ?
N3B C8B H8BB 108.9 . . ?
N3B C8B C7B 113.3(3) . . ?
H8BA C8B H8BB 107.7 . . ?
C7B C8B H8BA 108.9 . . ?
C7B C8B H8BB 108.9 . . ?
N1B C4B C5B 114.8(4) . . ?
N1B C4B C3B 109.1(4) . . ?
C3B C4B C5B 136.0(4) . . ?
O1B C7B C8B 108.6(3) . . ?
O1B C7B H7B 106.7 . . ?
O1B C7B C6B 113.2(3) . . ?
C8B C7B H7B 106.7 . . ?
C8B C7B C6B 114.5(3) . . ?
C6B C7B H7B 106.7 . . ?
N2B C5B C4B 116.8(4) . . ?
N2B C5B H5B 121.6 . . ?
C4B C5B H5B 121.6 . . ?
C4C C3C H3C 127.1 . . ?
C4C C3C C2C 105.7(4) . . ?
C2C C3C H3C 127.1 . . ?
C3C C2C H2C 126.1 . . ?
C1C C2C C3C 107.9(4) . . ?
C1C C2C H2C 126.1 . . ?
C3A C2A H2A 126.0 . . ?
C3A C2A C1A 108.0(4) . . ?
C1A C2A H2A 126.0 . . ?
C2B C3B H3B 126.6 . . ?
C4B C3B C2B 106.7(4) . . ?
C4B C3B H3B 126.6 . . ?
N4A C10A C9A 114.3(4) . . ?
N4A C10A C11A 110.7(4) . . ?
C11A C10A C9A 135.0(5) . . ?
N1A C4A C5A 114.4(4) . . ?
N1A C4A C3A 109.5(4) . . ?
C3A C4A C5A 136.2(5) . . ?
N3A C8A H8AA 109.0 . . ?
N3A C8A H8AB 109.0 . . ?
N3A C8A C7A 113.1(3) . . ?
H8AA C8A H8AB 107.8 . . ?
C7A C8A H8AA 109.0 . . ?
C7A C8A H8AB 109.0 . . ?
N1C C1C C2C 109.3(4) . . ?
N1C C1C H1CA 125.3 . . ?
C2C C1C H1CA 125.3 . . ?
N3C C8C H8CA 109.2 . . ?
N3C C8C H8CB 109.2 . . ?
N3C C8C C7C 112.1(3) . . ?
H8CA C8C H8CB 107.9 . . ?
C7C C8C H8CA 109.2 . . ?
C7C C8C H8CB 109.2 . . ?
C11B C12B H12B 126.4 . . ?
C11B C12B C13B 107.3(4) . . ?
C13B C12B H12B 126.4 . . ?
N4B C10B C9B 114.9(4) . . ?
N4B C10B C11B 109.4(4) . . ?
C11B C10B C9B 135.7(4) . . ?
C12B C11B C10B 106.6(4) . . ?
C12B C11B H11B 126.7 . . ?
C10B C11B H11B 126.7 . . ?
N1A C1A C2A 110.3(5) . . ?
N1A C1A H1AA 124.8 . . ?
C2A C1A H1AA 124.8 . . ?
C10A C11A H11A 127.7 . . ?
C12A C11A C10A 104.5(5) . . ?
C12A C11A H11A 127.7 . . ?
C10C C11C H11C 127.0 . . ?
C12C C11C C10C 106.0(4) . . ?
C12C C11C H11C 127.0 . . ?
O1C C7C C8C 107.9(3) . . ?
O1C C7C H7C 107.3 . . ?
O1C C7C C6C 112.7(3) . . ?
C8C C7C H7C 107.3 . . ?
C6C C7C C8C 114.0(3) . . ?
C6C C7C H7C 107.3 . . ?
N2B C6B C7B 113.0(3) . . ?
N2B C6B H6BA 109.0 . . ?
N2B C6B H6BB 109.0 . . ?
C7B C6B H6BA 109.0 . . ?
C7B C6B H6BB 109.0 . . ?
H6BA C6B H6BB 107.8 . . ?
N2C C6C C7C 113.6(3) . . ?
N2C C6C H6CA 108.8 . . ?
N2C C6C H6CB 108.8 . . ?
C7C C6C H6CA 108.8 . . ?
C7C C6C H6CB 108.8 . . ?
H6CA C6C H6CB 107.7 . . ?
C11C C12C H12C 126.3 . . ?
C13C C12C C11C 107.5(4) . . ?
C13C C12C H12C 126.3 . . ?
C11A C12A H12A 125.6 . . ?
C11A C12A C13A 108.8(5) . . ?
C13A C12A H12A 125.6 . . ?
N1B C1B C2B 109.4(4) . . ?
N1B C1B H1BA 125.3 . . ?
C2B C1B H1BA 125.3 . . ?
N4C C13C C12C 110.1(4) . . ?
N4C C13C H13C 125.0 . . ?
C12C C13C H13C 125.0 . . ?
N4B C13B C12B 109.5(4) . . ?
N4B C13B H13B 125.3 . . ?
C12B C13B H13B 125.3 . . ?
N2A C6A H6AA 108.5 . . ?
N2A C6A H6AB 108.5 . . ?
N2A C6A C7A 115.2(4) . . ?
H6AA C6A H6AB 107.5 . . ?
C7A C6A H6AA 108.5 . . ?
C7A C6A H6AB 108.5 . . ?
N4A C13A C12A 108.6(5) . . ?
N4A C13A H13A 125.7 . . ?
C12A C13A H13A 125.7 . . ?
O1A C7A C8A 107.2(4) . . ?
O1A C7A C6A 112.9(4) . . ?
O1A C7A H7A 107.3 . . ?
C8A C7A H7A 107.3 . . ?
C6A C7A C8A 114.5(4) . . ?
C6A C7A H7A 107.3 . . ?

loop_
_geom_bond_atom_site_label_1
_geom_bond_atom_site_label_2
_geom_bond_distance
_geom_bond_site_symmetry_2
_geom_bond_publ_flag
Pt1C N1C 2.017(3) . ?
Pt1C N2C 2.009(3) . ?
Pt1C N4C 2.012(3) . ?
Pt1C N3C 2.009(3) . ?
Pt1B N4B 2.011(3) . ?
Pt1B N3B 2.004(3) . ?
Pt1B N2B 2.003(3) . ?
Pt1B N1B 2.017(3) . ?
Pt1A N3A 2.009(3) . ?
Pt1A N4A 2.014(4) . ?
Pt1A N1A 2.008(4) . ?
Pt1A N2A 2.000(3) . ?
O1B H1B 0.8400 . ?
O1B C7B 1.413(5) . ?
O1C H1C 0.8400 . ?
O1C C7C 1.410(5) . ?
N3A C9A 1.292(6) . ?
N3A C8A 1.464(6) . ?
O1A H1A 0.8400 . ?
O1A C7A 1.428(5) . ?
N1C C4C 1.388(5) . ?
N1C C1C 1.356(5) . ?
N2C C5C 1.304(5) . ?
N2C C6C 1.465(5) . ?
N4C C10C 1.386(5) . ?
N4C C13C 1.345(5) . ?
N3C C9C 1.294(5) . ?
N3C C8C 1.456(5) . ?
N4A C10A 1.373(6) . ?
N4A C13A 1.345(6) . ?
N4B C10B 1.382(5) . ?
N4B C13B 1.352(5) . ?
N3B C9B 1.306(5) . ?
N3B C8B 1.467(5) . ?
N2B C5B 1.304(5) . ?
N2B C6B 1.460(5) . ?
N1A C4A 1.393(6) . ?
N1A C1A 1.358(6) . ?
N2A C5A 1.290(5) . ?
N2A C6A 1.452(6) . ?
N1B C4B 1.386(5) . ?
N1B C1B 1.354(5) . ?
C5A H5A 0.9500 . ?
C5A C4A 1.420(7) . ?
C9C H9C 0.9500 . ?
C9C C10C 1.423(6) . ?
C3A H3A 0.9500 . ?
C3A C2A 1.384(8) . ?
C3A C4A 1.409(6) . ?
C4C C5C 1.420(6) . ?
C4C C3C 1.389(6) . ?
C2B H2B 0.9500 . ?
C2B C3B 1.399(7) . ?
C2B C1B 1.407(6) . ?
C5C H5C 0.9500 . ?
C9A H9A 0.9500 . ?
C9A C10A 1.425(7) . ?
C10C C11C 1.395(6) . ?
C9B H9B 0.9500 . ?
C9B C10B 1.419(6) . ?
C8B H8BA 0.9900 . ?
C8B H8BB 0.9900 . ?
C8B C7B 1.518(6) . ?
C4B C5B 1.423(6) . ?
C4B C3B 1.397(6) . ?
C7B H7B 1.0000 . ?
C7B C6B 1.523(6) . ?
C5B H5B 0.9500 . ?
C3C H3C 0.9500 . ?
C3C C2C 1.405(7) . ?
C2C H2C 0.9500 . ?
C2C C1C 1.392(6) . ?
C2A H2A 0.9500 . ?
C2A C1A 1.386(7) . ?
C3B H3B 0.9500 . ?
C10A C11A 1.398(7) . ?
C8A H8AA 0.9900 . ?
C8A H8AB 0.9900 . ?
C8A C7A 1.525(6) . ?
C1C H1CA 0.9500 . ?
C8C H8CA 0.9900 . ?
C8C H8CB 0.9900 . ?
C8C C7C 1.523(6) . ?
C12B H12B 0.9500 . ?
C12B C11B 1.385(6) . ?
C12B C13B 1.404(7) . ?
C10B C11B 1.397(6) . ?
C11B H11B 0.9500 . ?
C1A H1AA 0.9500 . ?
C11A H11A 0.9500 . ?
C11A C12A 1.387(8) . ?
C11C H11C 0.9500 . ?
C11C C12C 1.393(6) . ?
C7C H7C 1.0000 . ?
C7C C6C 1.521(6) . ?
C6B H6BA 0.9900 . ?
C6B H6BB 0.9900 . ?
C6C H6CA 0.9900 . ?
C6C H6CB 0.9900 . ?
C12C H12C 0.9500 . ?
C12C C13C 1.392(6) . ?
C12A H12A 0.9500 . ?
C12A C13A 1.404(7) . ?
C1B H1BA 0.9500 . ?
C13C H13C 0.9500 . ?
C13B H13B 0.9500 . ?
C6A H6AA 0.9900 . ?
C6A H6AB 0.9900 . ?
C6A C7A 1.517(6) . ?
C13A H13A 0.9500 . ?
C7A H7A 1.0000 . ?

loop_
_geom_torsion_atom_site_label_1
_geom_torsion_atom_site_label_2
_geom_torsion_atom_site_label_3
_geom_torsion_atom_site_label_4
_geom_torsion
_geom_torsion_site_symmetry_1
_geom_torsion_site_symmetry_2
_geom_torsion_site_symmetry_3
_geom_torsion_site_symmetry_4
_geom_torsion_publ_flag
Pt1C N1C C4C C5C 0.4(4) . . . . ?
Pt1C N1C C4C C3C 179.4(3) . . . . ?
Pt1C N1C C1C C2C -179.0(3) . . . . ?
Pt1C N2C C5C C4C -0.5(5) . . . . ?
Pt1C N2C C6C C7C -28.0(5) . . . . ?
Pt1C N4C C10C C9C 2.5(4) . . . . ?
Pt1C N4C C10C C11C 178.8(3) . . . . ?
Pt1C N4C C13C C12C -178.5(3) . . . . ?
Pt1C N3C C9C C10C -2.1(5) . . . . ?
Pt1C N3C C8C C7C 34.7(5) . . . . ?
Pt1B N4B C10B C9B -0.7(5) . . . . ?
Pt1B N4B C10B C11B 178.4(3) . . . . ?
Pt1B N4B C13B C12B -177.4(3) . . . . ?
Pt1B N3B C9B C10B 1.5(5) . . . . ?
Pt1B N3B C8B C7B 32.2(5) . . . . ?
Pt1B N2B C5B C4B 0.1(5) . . . . ?
Pt1B N2B C6B C7B -32.2(5) . . . . ?
Pt1B N1B C4B C5B -1.8(5) . . . . ?
Pt1B N1B C4B C3B -178.5(3) . . . . ?
Pt1B N1B C1B C2B 177.3(3) . . . . ?
Pt1A N3A C9A C10A -3.0(5) . . . . ?
Pt1A N3A C8A C7A 34.3(5) . . . . ?
Pt1A N4A C10A C9A 3.9(4) . . . . ?
Pt1A N4A C10A C11A -176.2(3) . . . . ?
Pt1A N4A C13A C12A 174.2(3) . . . . ?
Pt1A N1A C4A C5A -1.2(4) . . . . ?
Pt1A N1A C4A C3A 178.1(3) . . . . ?
Pt1A N1A C1A C2A -177.5(3) . . . . ?
Pt1A N2A C5A C4A 1.0(5) . . . . ?
Pt1A N2A C6A C7A -28.3(5) . . . . ?
O1B C7B C6B N2B -57.8(5) . . . . ?
O1C C7C C6C N2C -56.4(4) . . . . ?
N3A C9A C10A N4A -0.6(6) . . . . ?
N3A C9A C10A C11A 179.4(5) . . . . ?
N3A C8A C7A O1A 58.9(5) . . . . ?
N3A C8A C7A C6A -67.1(5) . . . . ?
N1C C4C C5C N2C 0.1(6) . . . . ?
N1C C4C C3C C2C -0.1(5) . . . . ?
N4C C10C C11C C12C 0.1(5) . . . . ?
N3C C9C C10C N4C -0.3(5) . . . . ?
N3C C9C C10C C11C -175.3(5) . . . . ?
N3C C8C C7C O1C 55.5(4) . . . . ?
N3C C8C C7C C6C -70.5(5) . . . . ?
N4A C10A C11A C12A 0.3(5) . . . . ?
N4B C10B C11B C12B -0.3(5) . . . . ?
N3B C9B C10B N4B -0.5(6) . . . . ?
N3B C9B C10B C11B -179.2(5) . . . . ?
N3B C8B C7B O1B 60.0(4) . . . . ?
N3B C8B C7B C6B -67.6(4) . . . . ?
N2A C5A C4A N1A 0.2(5) . . . . ?
N2A C5A C4A C3A -179.0(5) . . . . ?
N2A C6A C7A O1A -58.7(5) . . . . ?
N2A C6A C7A C8A 64.4(5) . . . . ?
N1B C4B C5B N2B 1.1(6) . . . . ?
N1B C4B C3B C2B 0.7(5) . . . . ?
C5A N2A C6A C7A 155.6(4) . . . . ?
C9C N3C C8C C7C -147.3(4) . . . . ?
C9C C10C C11C C12C 175.3(5) . . . . ?
C3A C2A C1A N1A -0.5(5) . . . . ?
C4C N1C C1C C2C 0.4(4) . . . . ?
C4C C3C C2C C1C 0.3(5) . . . . ?
C5C N2C C6C C7C 151.4(4) . . . . ?
C5C C4C C3C C2C 178.6(5) . . . . ?
C9A N3A C8A C7A -152.5(4) . . . . ?
C9A C10A C11A C12A -179.7(5) . . . . ?
C10C N4C C13C C12C -1.2(5) . . . . ?
C10C C11C C12C C13C -0.8(5) . . . . ?
C9B N3B C8B C7B -148.4(4) . . . . ?
C9B C10B C11B C12B 178.5(5) . . . . ?
C8B N3B C9B C10B -178.0(4) . . . . ?
C8B C7B C6B N2B 67.5(4) . . . . ?
C4B N1B C1B C2B 0.4(5) . . . . ?
C5B N2B C6B C7B 149.8(4) . . . . ?
C5B C4B C3B C2B -175.1(5) . . . . ?
C3C C4C C5C N2C -178.6(5) . . . . ?
C3C C2C C1C N1C -0.5(5) . . . . ?
C2A C3A C4A N1A 0.3(5) . . . . ?
C2A C3A C4A C5A 179.5(5) . . . . ?
C3B C2B C1B N1B 0.1(5) . . . . ?
C3B C4B C5B N2B 176.7(5) . . . . ?
C10A N4A C13A C12A -0.5(5) . . . . ?
C10A C11A C12A C13A -0.6(5) . . . . ?
C4A N1A C1A C2A 0.7(5) . . . . ?
C4A C3A C2A C1A 0.1(5) . . . . ?
C8A N3A C9A C10A -176.9(4) . . . . ?
C1C N1C C4C C5C -179.2(4) . . . . ?
C1C N1C C4C C3C -0.2(5) . . . . ?
C8C N3C C9C C10C 179.7(4) . . . . ?
C8C C7C C6C N2C 67.0(4) . . . . ?
C10B N4B C13B C12B -0.2(5) . . . . ?
C11B C12B C13B N4B 0.0(6) . . . . ?
C1A N1A C4A C5A 180.0(4) . . . . ?
C1A N1A C4A C3A -0.7(5) . . . . ?
C11A C12A C13A N4A 0.7(6) . . . . ?
C11C C12C C13C N4C 1.3(5) . . . . ?
C6B N2B C5B C4B 178.3(4) . . . . ?
C6C N2C C5C C4C -179.9(4) . . . . ?
C1B N1B C4B C5B 176.1(4) . . . . ?
C1B N1B C4B C3B -0.7(5) . . . . ?
C1B C2B C3B C4B -0.4(5) . . . . ?
C13C N4C C10C C9C -175.7(4) . . . . ?
C13C N4C C10C C11C 0.7(5) . . . . ?
C13B N4B C10B C9B -178.8(4) . . . . ?
C13B N4B C10B C11B 0.3(5) . . . . ?
C13B C12B C11B C10B 0.2(6) . . . . ?
C6A N2A C5A C4A 177.4(4) . . . . ?
C13A N4A C10A C9A -179.8(4) . . . . ?
C13A N4A C10A C11A 0.1(5) . . . . ?

loop_
_smtbx_masks_void_nr
_smtbx_masks_void_average_x
_smtbx_masks_void_average_y
_smtbx_masks_void_average_z
_smtbx_masks_void_volume
_smtbx_masks_void_count_electrons
_smtbx_masks_void_content
1 0.000 0.000 0.000 174.6 96.3 '9 H2O'
